data_7038586
loop_
_publ_author_name
'Graux, Lionel V.'
'Giorgi, Michel'
'Buono, G\'erard'
'Clavier, Herv\'e'

_publ_section_title
;
 [RuCl2(\h(6)-p-cymene)] complexes bearing phosphinous acid ligands:
 preparation, application in C-H bond functionalization and mechanistic
 investigations.
;
_journal_issue 15
_journal_name_full 'Dalton transactions (Cambridge, England : 2003)'
_journal_page_first 6491
_journal_page_last 6502
_journal_paper_doi 10.1039/c5dt04683a
_journal_volume 45
_journal_year 2016
_chemical_compound_source 'synthesis as described'
_chemical_formula_moiety 'C17 H23 Cl2 O1 P1 Ru1'
_chemical_formula_sum 'C17 H23 Cl2 O P Ru'
_chemical_formula_weight 446.29
_chemical_name_systematic
;
 ?
;
_space_group_IT_number 14
_symmetry_cell_setting monoclinic
_symmetry_Int_Tables_number 14
_symmetry_space_group_name_Hall '-P 2ybc'
_symmetry_space_group_name_H-M 'P 1 21/c 1'
_atom_sites_solution_hydrogens geom
_atom_sites_solution_primary direct
_atom_sites_solution_secondary difmap
_audit_conform_dict_location ftp://ftp.iucr.org/pub/cif_core.dic
_audit_conform_dict_name cif_core.dic
_audit_conform_dict_version 2.4
_audit_creation_date 2013-01-28T14:39:10-00:00
_audit_creation_method 'WinGX routine CIF_UPDATE'
_audit_update_record
;
2015-10-29 deposited with the CCDC.
2016-02-22 downloaded from the CCDC.
;
_cell_angle_alpha 90
_cell_angle_beta 111.723(1)
_cell_angle_gamma 90
_cell_formula_units_Z 4
_cell_length_a 9.6118(1)
_cell_length_b 12.0417(2)
_cell_length_c 17.5332(3)
_cell_measurement_reflns_used 18725
_cell_measurement_temperature 293(2)
_cell_measurement_theta_max 29.5
_cell_measurement_theta_min 2.74
_cell_measurement_wavelength 0.71073
_cell_volume 1885.22(5)
_computing_molecular_graphics 'Ortep-3 for Windows (Farrugia, 1997)'
_computing_publication_material 'WinGX publication routines (Farrugia, 1999)'
_computing_structure_refinement 'SHELXL-97 (Sheldrick, 2008)'
_diffrn_ambient_temperature 293(2)
_diffrn_measured_fraction_theta_full 0.998
_diffrn_measured_fraction_theta_max 0.964
_diffrn_measurement_device_type KappaCCD
_diffrn_measurement_method 'Omega + Phi scan'
_diffrn_radiation_monochromator graphite
_diffrn_radiation_probe x-ray
_diffrn_radiation_type MoK\a
_diffrn_radiation_wavelength 0.71073
_diffrn_reflns_av_R_equivalents 0.0454
_diffrn_reflns_av_unetI/netI 0.0664
_diffrn_reflns_limit_h_max 12
_diffrn_reflns_limit_h_min -13
_diffrn_reflns_limit_k_max 15
_diffrn_reflns_limit_k_min -16
_diffrn_reflns_limit_l_max 24
_diffrn_reflns_limit_l_min -22
_diffrn_reflns_number 18725
_diffrn_reflns_reduction_process
;
 Scaled and merged with Sortav
 R.H. Blessing, (1987) Cryst. Rev. 1, 3-58
 R.H. Blessing, (1989) J. Appl. Cryst. 22, 396-397
;
_diffrn_reflns_theta_full 25
_diffrn_reflns_theta_max 29.5
_diffrn_reflns_theta_min 2.74
_diffrn_standards_number 0
_exptl_absorpt_coefficient_mu 1.198
_exptl_absorpt_correction_T_max 0.778
_exptl_absorpt_correction_T_min 0.773
_exptl_absorpt_correction_type multi-scan
_exptl_absorpt_process_details
;
 R.H. Blessing, Acta Cryst. (1995), A51, 33-38
;
_exptl_crystal_colour red
_exptl_crystal_density_diffrn 1.572
_exptl_crystal_density_method 'not measured'
_exptl_crystal_description prism
_exptl_crystal_F_000 904
_exptl_crystal_size_max 0.24
_exptl_crystal_size_mid 0.24
_exptl_crystal_size_min 0.16
_refine_diff_density_max 0.609
_refine_diff_density_min -0.751
_refine_diff_density_rms 0.092
_refine_ls_extinction_method none
_refine_ls_goodness_of_fit_ref 0.963
_refine_ls_hydrogen_treatment constr
_refine_ls_matrix_type full
_refine_ls_number_parameters 199
_refine_ls_number_reflns 5072
_refine_ls_number_restraints 0
_refine_ls_restrained_S_all 0.963
_refine_ls_R_factor_all 0.063
_refine_ls_R_factor_gt 0.0337
_refine_ls_shift/su_max 0.000
_refine_ls_shift/su_mean 0
_refine_ls_structure_factor_coef Fsqd
_refine_ls_weighting_details 'calc w=1/[\s^2^(Fo^2^)+(0.0316P)^2^+0.0000P] where P=(Fo^2^+2Fc^2^)/3'
_refine_ls_weighting_scheme calc
_refine_ls_wR_factor_gt 0.0703
_refine_ls_wR_factor_ref 0.0767
_reflns_number_gt 3572
_reflns_number_total 5072
_reflns_threshold_expression >2\s(I)
_cod_data_source_file c5dt04683a2.cif
_cod_data_source_block mo010
_cod_depositor_comments 'Adding full bibliography for 7038583--7038589.cif.'
_cod_original_sg_symbol_H-M 'P 21/c'
_cod_original_formula_sum 'C17 H23 Cl2 O1 P1 Ru1'
_cod_database_code 7038586

loop_
_symmetry_equiv_pos_as_xyz
'x, y, z'
'-x, y+1/2, -z+1/2'
'-x, -y, -z'
'x, -y-1/2, z-1/2'

loop_
_atom_site_label
_atom_site_type_symbol
_atom_site_fract_x
_atom_site_fract_y
_atom_site_fract_z
_atom_site_U_iso_or_equiv
_atom_site_adp_type
_atom_site_occupancy
_atom_site_symmetry_multiplicity
_atom_site_calc_flag
_atom_site_refinement_flags
C1 C 0.9347(3) 0.2680(2) 1.34265(17) 0.0511(7) Uani 1 1 d .
H1 H 1.013 0.3189 1.3573 0.061 Uiso 1 1 calc R
C2 C 0.9473(3) 0.1720(3) 1.39127(16) 0.0510(7) Uani 1 1 d .
C3 C 0.8299(3) 0.0964(2) 1.36696(17) 0.0493(7) Uani 1 1 d .
H3 H 0.8358 0.0323 1.3976 0.059 Uiso 1 1 calc R
C4 C 0.7018(3) 0.1165(2) 1.29587(18) 0.0471(7) Uani 1 1 d .
H4 H 0.6267 0.063 1.2797 0.057 Uiso 1 1 calc R
C5 C 0.6823(3) 0.2129(2) 1.24847(16) 0.0447(6) Uani 1 1 d .
C6 C 0.8057(3) 0.2877(2) 1.27258(17) 0.0499(7) Uani 1 1 d .
H6 H 0.8009 0.3509 1.2413 0.06 Uiso 1 1 calc R
C7 C 1.0874(4) 0.1496(3) 1.46477(18) 0.0748(11) Uani 1 1 d .
H7A H 1.0712 0.1692 1.5139 0.112 Uiso 1 1 calc R
H7B H 1.1683 0.193 1.4609 0.112 Uiso 1 1 calc R
H7C H 1.1121 0.0721 1.4664 0.112 Uiso 1 1 calc R
C8 C 0.5401(3) 0.2394(3) 1.1758(2) 0.0653(9) Uani 1 1 d .
H8 H 0.5696 0.2694 1.1321 0.078 Uiso 1 1 calc R
C9 C 0.4564(5) 0.3311(5) 1.2019(3) 0.130(2) Uani 1 1 d .
H9A H 0.4341 0.3062 1.2481 0.195 Uiso 1 1 calc R
H9B H 0.3648 0.348 1.1571 0.195 Uiso 1 1 calc R
H9C H 0.5177 0.3964 1.2167 0.195 Uiso 1 1 calc R
C10 C 0.4418(4) 0.1394(4) 1.1417(3) 0.1120(18) Uani 1 1 d .
H10A H 0.3896 0.1205 1.1772 0.168 Uiso 1 1 calc R
H10B H 0.5027 0.0778 1.1384 0.168 Uiso 1 1 calc R
H10C H 0.3706 0.1563 1.0879 0.168 Uiso 1 1 calc R
C11 C 0.7658(3) 0.2315(2) 1.05745(14) 0.0409(6) Uani 1 1 d .
C12 C 0.7350(4) 0.3440(3) 1.04267(18) 0.0591(8) Uani 1 1 d .
H12 H 0.8015 0.3971 1.0744 0.071 Uiso 1 1 calc R
C13 C 0.6036(5) 0.3757(4) 0.9797(2) 0.0837(13) Uani 1 1 d .
H13 H 0.582 0.4507 0.9691 0.1 Uiso 1 1 calc R
C14 C 0.5056(5) 0.2975(6) 0.9333(2) 0.1045(18) Uani 1 1 d .
H14 H 0.4173 0.3196 0.8917 0.125 Uiso 1 1 calc R
C15 C 0.5366(4) 0.1879(5) 0.9476(2) 0.0978(14) Uani 1 1 d .
H15 H 0.4698 0.1354 0.9151 0.117 Uiso 1 1 calc R
C16 C 0.6661(3) 0.1532(3) 1.00966(19) 0.0651(9) Uani 1 1 d .
H16 H 0.6862 0.0779 1.0193 0.078 Uiso 1 1 calc R
C17 C 1.0133(3) 0.0882(3) 1.09315(17) 0.0516(7) Uani 1 1 d .
H17A H 1.0251 0.1222 1.0464 0.077 Uiso 1 1 calc R
H17B H 0.9487 0.0248 1.0756 0.077 Uiso 1 1 calc R
H17C H 1.1093 0.065 1.1314 0.077 Uiso 1 1 calc R
O1 O 1.0409(2) 0.29177(17) 1.15452(11) 0.0550(5) Uani 1 1 d .
H1W H 1.0708 0.3237 1.1958 0.083 Uiso 1 1 d R
P1 P 0.93201(7) 0.18681(5) 1.14197(4) 0.03417(15) Uani 1 1 d .
Cl1 Cl 1.15110(7) 0.06899(6) 1.29771(4) 0.04818(17) Uani 1 1 d .
Cl2 Cl 0.81673(7) -0.04937(5) 1.19156(4) 0.04637(16) Uani 1 1 d .
Ru1 Ru 0.89530(2) 0.127913(15) 1.258687(11) 0.03088(7) Uani 1 1 d .

loop_
_atom_site_aniso_label
_atom_site_aniso_U_11
_atom_site_aniso_U_22
_atom_site_aniso_U_33
_atom_site_aniso_U_23
_atom_site_aniso_U_13
_atom_site_aniso_U_12
C1 0.0656(18) 0.0414(17) 0.0574(16) -0.0197(13) 0.0357(15) -0.0134(14)
C2 0.0673(18) 0.0547(18) 0.0393(14) -0.0077(13) 0.0294(14) -0.0015(15)
C3 0.0659(18) 0.0456(17) 0.0491(16) 0.0115(12) 0.0359(15) 0.0042(14)
C4 0.0488(15) 0.0410(16) 0.0645(18) 0.0049(13) 0.0361(14) -0.0016(12)
C5 0.0496(15) 0.0417(16) 0.0563(16) 0.0041(12) 0.0354(13) 0.0116(12)
C6 0.080(2) 0.0262(14) 0.0640(18) 0.0040(12) 0.0511(17) 0.0091(13)
C7 0.080(2) 0.098(3) 0.0410(16) -0.0116(17) 0.0165(17) 0.004(2)
C8 0.0543(17) 0.080(3) 0.070(2) 0.0174(18) 0.0331(16) 0.0285(17)
C9 0.114(4) 0.167(5) 0.110(3) 0.017(3) 0.042(3) 0.103(4)
C10 0.050(2) 0.146(5) 0.114(4) 0.016(3) 0.000(2) -0.004(2)
C11 0.0457(14) 0.0440(16) 0.0334(12) 0.0006(11) 0.0153(11) 0.0045(12)
C12 0.081(2) 0.056(2) 0.0508(17) 0.0136(14) 0.0371(16) 0.0207(16)
C13 0.095(3) 0.102(3) 0.070(2) 0.040(2) 0.050(2) 0.057(3)
C14 0.062(2) 0.188(6) 0.059(2) 0.040(3) 0.017(2) 0.055(3)
C15 0.052(2) 0.156(5) 0.062(2) -0.007(3) -0.0050(18) 0.002(3)
C16 0.0565(19) 0.072(2) 0.0558(18) -0.0108(16) 0.0076(16) -0.0028(16)
C17 0.0564(17) 0.0558(19) 0.0506(16) -0.0056(13) 0.0293(14) 0.0081(14)
O1 0.0688(12) 0.0575(13) 0.0435(10) -0.0064(9) 0.0261(9) -0.0299(10)
P1 0.0384(3) 0.0332(4) 0.0331(3) -0.0020(3) 0.0158(3) -0.0019(3)
Cl1 0.0377(3) 0.0520(4) 0.0487(4) -0.0043(3) 0.0088(3) 0.0053(3)
Cl2 0.0470(3) 0.0299(3) 0.0586(4) -0.0077(3) 0.0153(3) -0.0049(3)
Ru1 0.03617(12) 0.02316(11) 0.03597(12) 0.00054(8) 0.01648(9) -0.00098(8)

loop_
_atom_type_symbol
_atom_type_description
_atom_type_scat_dispersion_real
_atom_type_scat_dispersion_imag
_atom_type_scat_source
C C 0.0033 0.0016 'International Tables Vol C Tables 4.2.6.8 and 6.1.1.4'
H H 0 0 'International Tables Vol C Tables 4.2.6.8 and 6.1.1.4'
O O 0.0106 0.006 'International Tables Vol C Tables 4.2.6.8 and 6.1.1.4'
P P 0.1023 0.0942 'International Tables Vol C Tables 4.2.6.8 and 6.1.1.4'
Cl Cl 0.1484 0.1585 'International Tables Vol C Tables 4.2.6.8 and 6.1.1.4'
Ru Ru -1.2594 0.8363 'International Tables Vol C Tables 4.2.6.8 and 6.1.1.4'

loop_
_geom_angle_atom_site_label_1
_geom_angle_atom_site_label_2
_geom_angle_atom_site_label_3
_geom_angle
C6 C1 C2 121.0(3)
C6 C1 Ru1 70.32(15)
C2 C1 Ru1 74.26(16)
C6 C1 H1 119.5
C2 C1 H1 119.5
Ru1 C1 H1 128.1
C3 C2 C1 118.2(3)
C3 C2 C7 120.9(3)
C1 C2 C7 120.9(3)
C3 C2 Ru1 71.57(15)
C1 C2 Ru1 68.54(14)
C7 C2 Ru1 128.9(2)
C2 C3 C4 120.2(3)
C2 C3 Ru1 72.44(15)
C4 C3 Ru1 69.47(15)
C2 C3 H3 119.9
C4 C3 H3 119.9
Ru1 C3 H3 130.8
C5 C4 C3 123.2(3)
C5 C4 Ru1 73.34(15)
C3 C4 Ru1 73.41(15)
C5 C4 H4 118.4
C3 C4 H4 118.4
Ru1 C4 H4 127
C4 C5 C6 115.8(2)
C4 C5 C8 123.6(3)
C6 C5 C8 120.6(3)
C4 C5 Ru1 69.81(15)
C6 C5 Ru1 68.16(14)
C8 C5 Ru1 132.60(18)
C1 C6 C5 121.5(3)
C1 C6 Ru1 71.87(15)
C5 C6 Ru1 74.10(15)
C1 C6 H6 119.3
C5 C6 H6 119.3
Ru1 C6 H6 126.8
C2 C7 H7A 109.5
C2 C7 H7B 109.5
H7A C7 H7B 109.5
C2 C7 H7C 109.5
H7A C7 H7C 109.5
H7B C7 H7C 109.5
C10 C8 C5 113.7(3)
C10 C8 C9 111.8(3)
C5 C8 C9 108.1(3)
C10 C8 H8 107.7
C5 C8 H8 107.7
C9 C8 H8 107.7
C8 C9 H9A 109.5
C8 C9 H9B 109.5
H9A C9 H9B 109.5
C8 C9 H9C 109.5
H9A C9 H9C 109.5
H9B C9 H9C 109.5
C8 C10 H10A 109.5
C8 C10 H10B 109.5
H10A C10 H10B 109.5
C8 C10 H10C 109.5
H10A C10 H10C 109.5
H10B C10 H10C 109.5
C16 C11 C12 120.0(3)
C16 C11 P1 119.7(2)
C12 C11 P1 120.3(2)
C13 C12 C11 119.0(3)
C13 C12 H12 120.5
C11 C12 H12 120.5
C14 C13 C12 120.5(4)
C14 C13 H13 119.8
C12 C13 H13 119.8
C15 C14 C13 120.3(4)
C15 C14 H14 119.8
C13 C14 H14 119.8
C14 C15 C16 120.8(4)
C14 C15 H15 119.6
C16 C15 H15 119.6
C15 C16 C11 119.4(4)
C15 C16 H16 120.3
C11 C16 H16 120.3
P1 C17 H17A 109.5
P1 C17 H17B 109.5
H17A C17 H17B 109.5
P1 C17 H17C 109.5
H17A C17 H17C 109.5
H17B C17 H17C 109.5
P1 O1 H1W 121.1
O1 P1 C17 102.06(13)
O1 P1 C11 102.19(12)
C17 P1 C11 102.31(13)
O1 P1 Ru1 115.21(7)
C17 P1 Ru1 116.94(10)
C11 P1 Ru1 115.94(9)
C6 Ru1 C1 37.81(10)
C6 Ru1 C4 66.69(10)
C1 Ru1 C4 78.58(11)
C6 Ru1 C5 37.74(10)
C1 Ru1 C5 67.95(11)
C4 Ru1 C5 36.85(10)
C6 Ru1 C3 78.87(10)
C1 Ru1 C3 65.93(11)
C4 Ru1 C3 37.12(10)
C5 Ru1 C3 67.06(10)
C6 Ru1 C2 67.60(11)
C1 Ru1 C2 37.20(11)
C4 Ru1 C2 66.19(11)
C5 Ru1 C2 79.73(10)
C3 Ru1 C2 35.99(11)
C6 Ru1 P1 91.40(7)
C1 Ru1 P1 108.37(8)
C4 Ru1 P1 134.98(8)
C5 Ru1 P1 102.93(7)
C3 Ru1 P1 169.58(8)
C2 Ru1 P1 142.41(8)
C6 Ru1 Cl1 129.81(8)
C1 Ru1 Cl1 97.63(8)
C4 Ru1 Cl1 142.06(8)
C5 Ru1 Cl1 165.52(8)
C3 Ru1 Cl1 106.67(8)
C2 Ru1 Cl1 87.88(8)
P1 Ru1 Cl1 82.38(2)
C6 Ru1 Cl2 140.87(8)
C1 Ru1 Cl2 163.14(8)
C4 Ru1 Cl2 86.72(8)
C5 Ru1 Cl2 104.67(8)
C3 Ru1 Cl2 97.33(8)
C2 Ru1 Cl2 128.31(8)
P1 Ru1 Cl2 87.85(2)
Cl1 Ru1 Cl2 88.87(2)

loop_
_geom_bond_atom_site_label_1
_geom_bond_atom_site_label_2
_geom_bond_distance
C1 C6 1.405(4)
C1 C2 1.415(4)
C1 Ru1 2.178(3)
C1 H1 0.93
C2 C3 1.388(4)
C2 C7 1.504(4)
C2 Ru1 2.253(2)
C3 C4 1.412(4)
C3 Ru1 2.242(3)
C3 H3 0.93
C4 C5 1.400(4)
C4 Ru1 2.191(3)
C4 H4 0.93
C5 C6 1.423(4)
C5 C8 1.517(4)
C5 Ru1 2.236(2)
C6 Ru1 2.158(3)
C6 H6 0.93
C7 H7A 0.96
C7 H7B 0.96
C7 H7C 0.96
C8 C10 1.511(5)
C8 C9 1.532(5)
C8 H8 0.98
C9 H9A 0.96
C9 H9B 0.96
C9 H9C 0.96
C10 H10A 0.96
C10 H10B 0.96
C10 H10C 0.96
C11 C16 1.384(4)
C11 C12 1.390(4)
C11 P1 1.813(2)
C12 C13 1.389(5)
C12 H12 0.93
C13 C14 1.367(7)
C13 H13 0.93
C14 C15 1.356(7)
C14 H14 0.93
C15 C16 1.381(5)
C15 H15 0.93
C16 H16 0.93
C17 P1 1.802(3)
C17 H17A 0.96
C17 H17B 0.96
C17 H17C 0.96
O1 P1 1.6034(19)
O1 H1W 0.7757
P1 Ru1 2.3130(6)
Cl1 Ru1 2.4024(6)
Cl2 Ru1 2.4197(6)
